data_1001668
loop_
_publ_author_name
'Michel, R H'
'Kappes, M M'
'Adelmann, P'
'Roth, G'

_publ_section_title
;
Preparation and Crystal Structure of C76(S8)6: A First Step towards the
Crystallography of Higher Fullerenes
;
_journal_coden_ASTM ANCEAD
_journal_name_full 'Angewandte Chemie (German Edition)'
_journal_page_first 1742
_journal_page_last 1746
_journal_volume 106
_journal_year 1994
_chemical_formula_structural 'C76.59 (S8)6'
_chemical_formula_sum 'C76.039 S48'
_chemical_name_systematic 'Carbon cyclo-octasulfur (76.6/6)'
_space_group_IT_number 8
_symmetry_cell_setting monoclinic
_symmetry_Int_Tables_number 8
_symmetry_space_group_name_Hall 'C -2y'
_symmetry_space_group_name_H-M 'C 1 m 1'
_cell_angle_alpha 90
_cell_angle_beta 98.8(1)
_cell_angle_gamma 90
_cell_formula_units_Z 2
_cell_length_a 10.410(3)
_cell_length_b 20.500(6)
_cell_length_c 19.480(5)
_cell_volume 4108.2
_refine_ls_R_factor_all 0.0634
_cod_original_formula_sum S48
_cod_database_code 1001668

loop_
_symmetry_equiv_pos_as_xyz
x,y,z
x,-y,z
1/2+x,1/2+y,z
1/2+x,1/2-y,z

loop_
_atom_site_aniso_label
_atom_site_aniso_U_11
_atom_site_aniso_U_12
_atom_site_aniso_U_13
_atom_site_aniso_U_22
_atom_site_aniso_U_23
_atom_site_aniso_U_33
S1 0.0308(6) -0.0070(7) 0.0071(6) 0.0780(11) -0.0108(8) 0.0395(8)
S2 0.0254(6) -0.0019(7) 0.0030(5) 0.0807(12) 0.0021(8) 0.0370(7)
S3 0.0293(7) -0.0061(7) 0.0109(6) 0.0845(12) .0000(8) 0.0369(7)
S4 0.0396(8) -0.0086(8) 0.0018(7) 0.0805(12) -0.0040(8) 0.0427(8)
S5 0.0320(7) -0.0094(8) -0.0060(7) 0.1010(15) 0.0012(9) 0.0502(9)
S6 0.0461(8) -0.0037(9) 0.0025(7) 0.0910(13) -0.0018(8) 0.0349(8)
S7 0.0391(8) 0.0023(8) 0.0060(7) 0.0800(12) 0.0036(9) 0.0483(9)
S8 0.0298(7) -0.0100(7) 0.0093(6) 0.0879(13) 0.0015(8) 0.0432(8)
S9 0.0255(9) 0. 0.0154(9) 0.071(2) 0. 0.0548(13)
S10 0.0264(6) 0.0051(7) 0.0096(6) 0.0828(12) 0.0194(9) 0.0544(9)
S11 0.0326(7) 0.0025(7) 0.0177(7) 0.0605(10) -0.0020(8) 0.0599(10)
S12 0.0277(6) 0.0025(7) 0.0128(6) 0.0664(10) 0.0114(8) 0.0493(8)
S13 0.0297(9) 0. -0.0022(7) 0.0640(14) 0. 0.0295(9)
S14 0.0398(11) 0. 0.0200(9) 0.077(2) 0. 0.0441(12)
S15 0.0279(7) 0.0104(8) 0.0066(6) 0.0850(12) 0.0140(9) 0.0558(9)
S16 0.0321(7) 0.0075(7) 0.0089(6) 0.0714(10) 0.0077(7) 0.0374(7)
S17 0.0433(8) 0.0081(8) 0.0121(6) 0.0828(12) 0.0147(8) 0.0320(7)
S18 0.0280(9) 0. 0.0135(8) 0.0693(14) 0. 0.0430(11)
S19 0.0332(7) 0.0119(8) 0.0145(6) 0.0911(13) 0.0106(9) 0.0487(9)
S20 0.0352(7) 0.0054(8) 0.0027(6) 0.0922(13) 0.0194(8) 0.0403(8)
S21 0.0366(8) -0.0066(8) .0000(7) 0.0984(14) 0.0013(9) 0.0399(8)
S22 0.0437(8) -0.0007(8) 0.0091(7) 0.0898(13) -0.0043(8) 0.0382(8)
S23 0.0660(11) -0.0038(9) 0.0026(8) 0.0588(10) -0.0034(8) 0.0507(10)
S24 0.0421(8) 0.0025(7) -0.0049(6) 0.0573(9) 0.0095(7) 0.0420(8)
S25 0.0545(9) -0.0064(8) 0.0079(7) 0.0658(10) 0.0104(7) 0.0312(7)
S26 0.0443(8) 0.0056(7) 0.0097(6) 0.0602(10) 0.0013(7) 0.0360(7)

loop_
_atom_site_label
_atom_site_type_symbol
_atom_site_symmetry_multiplicity
_atom_site_Wyckoff_symbol
_atom_site_fract_x
_atom_site_fract_y
_atom_site_fract_z
_atom_site_occupancy
_atom_site_attached_hydrogens
_atom_site_calc_flag
S1 S0 4 b 0.75780(15) 0.88903(9) 0.39632(9) 1. 0 d
S2 S0 4 b 0.76072(14) 0.79082(9) 0.41529(9) 1. 0 d
S3 S0 4 b 0.5724(2) 0.75865(9) 0.40458(9) 1. 0 d
S4 S0 4 b 0.5342(2) 0.71481(10) 0.30941(10) 1. 0 d
S5 S0 4 b 0.4240(2) 0.77831(11) 0.24402(10) 1. 0 d
S6 S0 4 b 0.5478(2) 0.82777(10) 0.19004(9) 1. 0 d
S7 S0 4 b 0.5894(2) 0.91431(10) 0.24056(10) 1. 0 d
S8 S0 4 b 0.7734(2) 0.9045(1) 0.29441(9) 1. 0 d
S9 S0 2 a 1.0218(2) 0.5 0.41960(13) 1. 0 d
S10 S0 4 b 0.94112(15) 0.41955(10) 0.45780(9) 1. 0 d
S11 S0 4 b 0.79318(14) 0.38835(8) 0.38403(9) 1. 0 d
S12 S0 4 b 0.62409(15) 0.41919(8) 0.41643(9) 1. 0 d
S13 S0 2 a 0.5619(2) 0.5 0.35995(11) 1. 0 d
S14 S0 2 a 0.9197(2) 0. 0.52212(12) 1. 0 d
S15 S0 4 b 0.9215(2) -0.08089(9) 0.58369(10) 1. 0 d
S16 S0 4 b 0.73375(14) -0.11450(9) 0.57601(9) 1. 0 d
S17 S0 4 b 0.6574(2) -0.08057(9) 0.65985(8) 1. 0 d
S18 S0 2 a 0.5480(2) 0. 0.62907(12) 1. 0 d
S19 S0 4 b 0.7283(2) 0.40639(10) 0.70364(10) 1. 0 d
S20 S0 4 b 0.7728(2) 0.40414(10) 0.60485(9) 1. 0 d
S21 S0 4 b 0.7622(2) 0.30922(11) 0.57174(9) 1. 0 d
S22 S0 4 b 0.9455(2) 0.27028(10) 0.58826(9) 1. 0 d
S23 S0 4 b 0.9640(2) 0.21964(9) 0.67978(10) 1. 0 d
S24 S0 4 b 1.0673(2) 0.27541(8) 0.75588(9) 1. 0 d
S25 S0 4 b 0.9341(2) 0.31792(9) 0.80979(8) 1. 0 d
S26 S0 4 b 0.8988(2) 0.41000(8) 0.77111(8) 1. 0 d
C1 C0 4 b -0.0028(3) 0.0029(2) 0.0023(2) 0.01 0 d
C2 C0 4 b -0.2208(10) -0.0469(5) 0.1093(5) 0.276(2) 0 d
C3 C0 4 b -0.1575(10) 0.0110(6) 0.1469(5) 0.276(2) 0 d
C4 C0 4 b 0.1737(10) 0.0602(5) -0.1222(5) 0.276(2) 0 d
C5 C0 4 b 0.1916(10) -0.0119(5) -0.1262(5) 0.276(2) 0 d
C6 C0 4 b -0.3174(9) -0.0390(6) 0.0522(6) 0.276(2) 0 d
C7 C0 4 b -0.0363(9) -0.0006(8) 0.1858(5) 0.551(4) 0 d
C8 C0 4 b 0.0567(10) 0.0852(6) -0.1563(5) 0.276(2) 0 d
C9 C0 4 b 0.2842(10) -0.0403(6) -0.0759(6) 0.276(2) 0 d
C10 C0 4 b -0.345(1) -0.0809(6) -0.0071(6) 0.276(2) 0 d
C11 C0 4 b 0.0517(12) 0.0534(6) 0.1988(6) 0.276(2) 0 d
C12 C0 4 b 0.0035(11) 0.1445(5) -0.1332(6) 0.276(2) 0 d
C13 C0 4 b 0.2767(11) -0.1059(6) -0.0511(6) 0.276(2) 0 d
C14 C0 4 b -0.2820(11) -0.1401(5) -0.0043(7) 0.276(2) 0 d
C15 C0 4 b 0.0145(12) 0.1156(5) 0.1776(6) 0.276(2) 0 d
C16 C0 4 b 0.0708(12) 0.1811(5) -0.0805(6) 0.276(2) 0 d
C17 C0 4 b 0.1818(11) -0.1455(5) -0.0858(7) 0.276(2) 0 d
C18 C0 4 b -0.1897(12) -0.1546(5) 0.0574(6) 0.276(2) 0 d
C19 C0 4 b -0.1104(12) 0.1307(5) 0.1380(6) 0.276(2) 0 d
C20 C0 4 b 0.1959(11) 0.1584(5) -0.0463(6) 0.276(2) 0 d
C21 C0 4 b 0.0847(12) -0.1216(5) -0.1409(6) 0.276(2) 0 d
C22 C0 4 b -0.1497(11) -0.1092(5) 0.1114(6) 0.276(2) 0 d
C23 C0 4 b -0.1953(11) 0.0771(5) 0.1208(6) 0.276(2) 0 d
C24 C0 4 b 0.246(1) 0.0970(5) -0.0635(6) 0.276(2) 0 d
C25 C0 4 b 0.0868(12) -0.0548(5) -0.1596(5) 0.276(2) 0 d
C26 C0 4 b -0.0135(11) -0.1098(6) 0.1489(6) 0.276(2) 0 d
C27 C0 4 b -0.2909(10) 0.0819(5) 0.0558(6) 0.276(2) 0 d
C28 C0 4 b 0.3301(10) 0.0614(6) -0.0066(6) 0.276(2) 0 d
C29 C0 4 b -0.0355(11) -0.0188(5) -0.1874(5) 0.276(2) 0 d
C30 C0 4 b 0.0459(11) -0.0547(7) 0.1837(5) 0.276(2) 0 d
C31 C0 4 b -0.3450(9) 0.0238(5) 0.0258(6) 0.276(2) 0 d
C32 C0 4 b 0.3436(9) -0.0058(6) -0.0174(5) 0.276(2) 0 d
C33 C0 4 b -0.0551(11) 0.0494(6) -0.1828(5) 0.276(2) 0 d
C34 C0 4 b 0.1805(11) -0.0367(8) 0.1866(6) 0.276(2) 0 d
C35 C0 4 b -0.3776(10) 0.0162(5) -0.0482(6) 0.276(2) 0 d
C36 C0 4 b 0.360(1) -0.0490(6) 0.0408(6) 0.276(2) 0 d
C37 C0 4 b -0.1752(10) 0.0787(6) -0.1701(6) 0.276(2) 0 d
C38 C0 4 b 0.2647(11) -0.0656(6) 0.1450(6) 0.276(2) 0 d
C39 C0 4 b -0.3374(10) 0.0642(6) -0.0918(6) 0.276(2) 0 d
C40 C0 4 b 0.3432(10) -0.0234(6) 0.1060(6) 0.276(2) 0 d
C41 C0 4 b -0.2779(11) 0.0410(6) -0.1511(6) 0.276(2) 0 d
C42 C0 4 b 0.2050(11) -0.1270(5) 0.1232(6) 0.276(2) 0 d
C43 C0 4 b -0.296(1) 0.1252(6) -0.0609(6) 0.276(2) 0 d
C44 C0 4 b 0.3354(11) 0.0448(6) 0.1194(6) 0.276(2) 0 d
C45 C0 4 b -0.2592(11) -0.0258(6) -0.1677(6) 0.276(2) 0 d
C46 C0 4 b 0.2471(11) -0.1513(5) 0.0615(6) 0.276(2) 0 d
C47 C0 4 b -0.2030(11) 0.1634(5) -0.0899(6) 0.276(2) 0 d
C48 C0 4 b 0.2602(12) 0.0733(5) 0.1671(6) 0.276(2) 0 d
C49 C0 4 b -0.319(1) -0.0731(5) -0.1285(6) 0.276(2) 0 d
C50 C0 4 b 0.0757(11) -0.1519(5) 0.1253(6) 0.276(2) 0 d
C51 C0 4 b -0.2799(11) 0.1351(5) 0.0129(6) 0.276(2) 0 d
C52 C0 4 b 0.3435(11) 0.0860(6) 0.0606(6) 0.276(2) 0 d
C53 C0 4 b -0.1471(11) -0.0569(6) -0.1883(6) 0.276(2) 0 d
C54 C0 4 b 0.1469(12) -0.1938(5) 0.0251(7) 0.276(2) 0 d
C55 C0 4 b -0.1293(12) 0.2021(5) -0.0349(7) 0.276(2) 0 d
C56 C0 4 b 0.2254(11) 0.1383(5) 0.1407(6) 0.276(2) 0 d
C57 C0 4 b -0.2479(11) -0.1344(5) -0.1248(6) 0.276(2) 0 d
C58 C0 4 b 0.0431(13) -0.1935(5) 0.0659(7) 0.276(2) 0 d
C59 C0 4 b -0.1808(11) 0.1842(5) 0.0267(7) 0.276(2) 0 d
C60 C0 4 b 0.2794(11) 0.1444(5) 0.0776(6) 0.276(2) 0 d
C61 C0 4 b -0.1430(12) -0.1233(5) -0.1634(6) 0.276(2) 0 d
C62 C0 4 b -0.0864(12) -0.1959(5) 0.0397(7) 0.276(2) 0 d
C63 C0 4 b -0.1004(12) 0.1827(5) 0.0890(6) 0.276(2) 0 d
C64 C0 4 b 0.2092(12) 0.1797(5) 0.0252(6) 0.276(2) 0 d
C65 C0 4 b -0.0337(12) -0.1574(5) -0.1357(6) 0.276(2) 0 d
C66 C0 4 b 0.1197(13) -0.1922(5) -0.0460(7) 0.276(2) 0 d
C67 C0 4 b 0.0019(12) 0.2122(5) -0.0304(6) 0.276(2) 0 d
C68 C0 4 b 0.1047(11) 0.1589(5) 0.1508(6) 0.276(2) 0 d
C69 C0 4 b -0.2348(13) -0.1682(5) -0.0636(7) 0.276(2) 0 d
C70 C0 4 b -0.1173(14) -0.2015(5) -0.0348(7) 0.276(2) 0 d
C71 C0 4 b 0.0365(12) 0.1979(5) 0.0961(7) 0.276(2) 0 d
C72 C0 4 b 0.0880(12) 0.2102(4) 0.0344(7) 0.276(2) 0 d
C73 C0 4 b -0.0156(13) -0.1982(4) -0.0746(6) 0.276(2) 0 d
C74 C0 4 b 0.3155(11) -0.1128(6) 0.0221(6) 0.276(2) 0 d
C75 C0 4 b -0.1353(11) 0.1401(6) -0.1402(6) 0.276(2) 0 d
C76 C0 4 b 0.1820(11) 0.0317(8) 0.1973(6) 0.276(2) 0 d
C77 C0 4 b -0.3719(10) -0.0488(6) -0.0728(6) 0.276(2) 0 d
C78 C0 4 b -0.0018(3) -0.0047(2) 0.0012(2) 0.01 0 d
C79 C0 4 b -0.2747(10) -0.0345(10) 0.0780(6) 0.224(2) 0 d
C80 C0 4 b -0.2658(9) 0.0384(9) 0.0796(6) 0.224(2) 0 d
C81 C0 4 b 0.2467(10) 0.0153(6) -0.0964(6) 0.224(2) 0 d
C82 C0 4 b 0.2926(10) -0.0421(6) -0.0523(7) 0.224(2) 0 d
C83 C0 4 b -0.3277(10) -0.0628(7) 0.0149(7) 0.224(2) 0 d
C84 C0 4 b -0.1782(12) 0.0666(7) 0.1321(7) 0.224(2) 0 d
C85 C0 4 b 0.1511(10) 0.0107(7) -0.1548(5) 0.224(2) 0 d
C86 C0 4 b 0.3504(9) -0.0246(7) 0.0142(7) 0.224(2) 0 d
C87 C0 4 b -0.2926(12) -0.1283(6) -0.0004(7) 0.224(2) 0 d
C88 C0 4 b -0.1191(12) 0.1288(6) 0.1233(6) 0.224(2) 0 d
C89 C0 4 b 0.0478(12) 0.0532(6) -0.1847(6) 0.224(2) 0 d
C90 C0 4 b 0.3467(11) -0.0725(6) 0.0676(7) 0.224(2) 0 d
C91 C0 4 b -0.2111(12) -0.1643(6) 0.0472(7) 0.224(2) 0 d
C92 C0 4 b -0.1536(14) 0.1664(5) 0.0654(7) 0.224(2) 0 d
C93 C0 4 b 0.0637(13) 0.1155(6) -0.1585(6) 0.224(2) 0 d
C94 C0 4 b 0.2984(11) -0.1344(6) 0.0543(7) 0.224(2) 0 d
C95 C0 4 b -0.1566(12) -0.1380(6) 0.1138(7) 0.224(2) 0 d
C96 C0 4 b -0.2525(12) 0.1412(5) 0.0121(7) 0.224(2) 0 d
C97 C0 4 b 0.1659(12) 0.1315(5) -0.1021(7) 0.224(2) 0 d
C98 C0 4 b 0.2427(12) -0.1521(5) -0.0156(7) 0.224(2) 0 d
C99 C0 4 b -0.1834(13) -0.0720(6) 0.1286(7) 0.224(2) 0 d
C100 C0 4 b -0.3043(10) 0.0774(6) 0.0161(8) 0.224(2) 0 d
C101 C0 4 b 0.2514(10) 0.0825(5) -0.0690(6) 0.224(2) 0 d
C102 C0 4 b 0.2300(11) -0.1058(5) -0.0705(6) 0.224(2) 0 d
C103 C0 4 b -0.0773(12) -0.0394(8) 0.1768(6) 0.224(2) 0 d
C104 C0 4 b -0.3486(10) 0.0362(8) -0.0464(6) 0.224(2) 0 d
C105 C0 4 b 0.3018(11) 0.0899(6) 0.0067(6) 0.224(2) 0 d
C106 C0 4 b 0.1215(12) -0.1072(6) -0.1303(6) 0.224(2) 0 d
C107 C0 4 b -0.0854(12) 0.0291(8) 0.1746(5) 0.224(2) 0 d
C108 C0 4 b -0.3526(10) -0.0328(8) -0.0508(7) 0.224(2) 0 d
C109 C0 4 b 0.3464(10) 0.0356(7) 0.0486(6) 0.224(2) 0 d
C110 C0 4 b 0.0885(11) -0.0498(6) -0.1685(5) 0.224(2) 0 d
C111 C0 4 b 0.0269(13) 0.0711(7) 0.1859(6) 0.224(2) 0 d
C112 C0 4 b -0.3188(12) -0.0766(7) -0.1032(6) 0.224(2) 0 d
C113 C0 4 b 0.3258(11) 0.0294(8) 0.1198(6) 0.224(2) 0 d
C114 C0 4 b -0.0469(12) -0.0439(7) -0.1958(5) 0.224(2) 0 d
C115 C0 4 b 0.1511(13) 0.0428(7) 0.1893(5) 0.224(2) 0 d
C116 C0 4 b -0.2602(12) -0.0499(6) -0.1575(6) 0.224(2) 0 d
C117 C0 4 b 0.2439(13) 0.0731(6) 0.1489(6) 0.224(2) 0 d
C118 C0 4 b -0.1445(14) -0.0838(7) -0.1753(5) 0.224(2) 0 d
C119 C0 4 b 0.1590(14) -0.0261(7) 0.1988(6) 0.224(2) 0 d
C120 C0 4 b -0.2798(12) 0.0190(5) -0.1610(6) 0.224(2) 0 d
C121 C0 4 b 0.2203(13) 0.1306(6) 0.1073(6) 0.224(2) 0 d
C122 C0 4 b -0.1043(13) -0.1430(6) -0.1401(6) 0.224(2) 0 d
C123 C0 4 b 0.2537(14) -0.0661(6) 0.1737(7) 0.224(2) 0 d
C124 C0 4 b -0.1867(13) 0.0551(6) -0.1921(5) 0.224(2) 0 d
C125 C0 4 b 0.1018(14) 0.1630(5) 0.1153(6) 0.224(2) 0 d
C126 C0 4 b -0.1769(12) -0.1714(5) -0.0912(7) 0.224(2) 0 d
C127 C0 4 b 0.0454(13) -0.0662(6) 0.1972(6) 0.224(2) 0 d
C128 C0 4 b -0.3282(12) 0.0604(6) -0.1109(6) 0.224(2) 0 d
C129 C0 4 b 0.2501(12) 0.1425(6) 0.0390(7) 0.224(2) 0 d
C130 C0 4 b 0.0326(13) -0.1568(6) -0.1229(6) 0.224(2) 0 d
C131 C0 4 b 0.2019(13) -0.1312(5) 0.1588(6) 0.224(2) 0 d
C132 C0 4 b -0.1805(13) 0.1212(5) -0.1639(6) 0.224(2) 0 d
C133 C0 4 b 0.0556(14) 0.1993(5) 0.0524(7) 0.224(2) 0 d
C134 C0 4 b -0.0870(13) -0.2083(5) -0.0415(7) 0.224(2) 0 d
C135 C0 4 b 0.0714(13) -0.1307(6) 0.1740(6) 0.224(2) 0 d
C136 C0 4 b -0.2694(12) 0.1237(6) -0.1143(7) 0.224(2) 0 d
C137 C0 4 b 0.1499(14) 0.1862(5) 0.0077(7) 0.224(2) 0 d
C138 C0 4 b 0.0366(14) -0.1994(5) -0.0641(7) 0.224(2) 0 d
C139 C0 4 b -0.0281(13) -0.1649(6) 0.1359(7) 0.224(2) 0 d
C140 C0 4 b -0.2343(14) 0.1623(6) -0.0569(7) 0.224(2) 0 d
C141 C0 4 b 0.1111(14) 0.1816(5) -0.0626(7) 0.224(2) 0 d
C142 C0 4 b 0.1384(13) -0.1976(5) -0.0110(7) 0.224(2) 0 d
C143 C0 4 b 0.2223(12) -0.1655(6) 0.1010(7) 0.224(2) 0 d
C144 C0 4 b -0.0584(13) 0.1484(6) -0.1556(6) 0.224(2) 0 d
C145 C0 4 b -0.0728(14) 0.2017(5) 0.0238(8) 0.224(2) 0 d
C146 C0 4 b -0.1145(13) -0.2069(5) 0.0252(7) 0.224(2) 0 d
C147 C0 4 b -0.0038(15) -0.2054(5) 0.0787(7) 0.224(2) 0 d
C148 C0 4 b -0.1131(15) 0.1977(5) -0.0502(8) 0.224(2) 0 d
C149 C0 4 b -0.0222(15) 0.1888(5) -0.0959(7) 0.224(2) 0 d
C150 C0 4 b 0.1223(14) -0.2037(5) 0.0610(7) 0.224(2) 0 d
C151 C0 4 b 0.3327(12) -0.0391(8) 0.1309(6) 0.224(2) 0 d
C152 C0 4 b -0.0768(12) 0.0234(7) -0.2062(6) 0.224(2) 0 d
C153 C0 4 b 0.0153(13) 0.1321(6) 0.1513(6) 0.224(2) 0 d
C154 C0 4 b -0.2781(12) -0.1369(6) -0.0715(7) 0.224(2) 0 d

loop_
_atom_type_symbol
_atom_type_oxidation_number
S0 0.000
C0 0.000
